data_7043278
loop_
_publ_author_name
'Zheng, Wenjun'
'Duan, Lian'
'Zhang, Xiang'

_publ_section_title
;
 1,2-Diaza-4-phosphaferrocenes: Synthesis, Structural Characterization,
 57Fe M\"ossbauer Spectrum Analysis, and DFT Calculation
;
_journal_name_full 'Dalton Trans.'
_journal_paper_doi 10.1039/C7DT01732D
_journal_year 2017
_chemical_absolute_configuration ad
_chemical_formula_moiety 'C24 H25 Fe N2 P'
_chemical_formula_sum 'C24 H25 Fe N2 P'
_chemical_formula_weight 428.30
_space_group_crystal_system monoclinic
_space_group_IT_number 9
_space_group_name_Hall 'C -2yc'
_space_group_name_H-M_alt 'C 1 c 1'
_symmetry_space_group_name_Hall 'C -2yc'
_symmetry_space_group_name_H-M 'C 1 c 1'
_atom_sites_solution_primary direct
_audit_creation_date 2017-05-25
_audit_creation_method
;
  Olex2 1.2
  (compiled Apr 23 2013 17:54:37, GUI svn.r4466)
;
_audit_update_record
;
2017-06-02 deposited with the CCDC.
2017-06-08 downloaded from the CCDC.
;
_cell_angle_alpha 90
_cell_angle_beta 95.917(2)
_cell_angle_gamma 90
_cell_formula_units_Z 4
_cell_length_a 15.7621(4)
_cell_length_b 7.4818(2)
_cell_length_c 17.8088(4)
_cell_measurement_reflns_used 2104
_cell_measurement_temperature 100.01(10)
_cell_measurement_theta_max 70.3420
_cell_measurement_theta_min 6.5680
_cell_volume 2088.98(9)
_computing_cell_refinement 'CrysAlisPro 1.171.38.41 (Rigaku OD, 2015)'
_computing_data_collection 'CrysAlisPro 1.171.38.41 (Rigaku OD, 2015)'
_computing_data_reduction 'CrysAlisPro 1.171.38.41 (Rigaku OD, 2015)'
_computing_molecular_graphics
;
O. V. Dolomanov, L. J. Bourhis, R. J. Gildea, J. A. K. Howard and H. Puschmann,
OLEX2: a complete structure solution, refinement and analysis program.
J. Appl. Cryst. (2009). 42, 339-341.
;
_computing_publication_material
;
O. V. Dolomanov, L. J. Bourhis, R. J. Gildea, J. A. K. Howard and H. Puschmann,
OLEX2: a complete structure solution, refinement and analysis program.
J. Appl. Cryst. (2009). 42, 339-341.
;
_computing_structure_refinement
;
olex2.refine (L.J. Bourhis, O.V. Dolomanov, R.J. Gildea, J.A.K. Howard,
H. Puschmann, in preparation, 2011)
;
_computing_structure_solution
;
SHELXS, G.M. Sheldrick, Acta Cryst.
(2008). A64, 112-122
;
_diffrn_ambient_environment N~2~
_diffrn_ambient_temperature 100.01(10)
_diffrn_detector 'CCD plate'
_diffrn_detector_area_resol_mean 16.0793
_diffrn_detector_type Eos
_diffrn_measured_fraction_theta_full 0.9946
_diffrn_measured_fraction_theta_max 0.5780
_diffrn_measurement_details
;
List of Runs (angles in degrees, time in seconds):

  # Type    Start    End  Width  t~exp~   \w     \q     \k     \f   Frames
#--------------------------------------------------------------------------
  1  \w     33.00 122.00   1.00    1.07    --   54.00  57.00 -90.00   89
  2  \w     88.00 121.00   1.00    1.07    --   54.00  57.00 -60.00   33
  3  \w    142.00 177.00   1.00    1.07    --  108.00  37.00   0.00   35
  4  \w    102.00 156.00   1.00    1.07    --  108.00 111.00  90.00   54
  5  \w     95.00 168.00   1.00    1.07    --  108.00  63.00 150.00   73
  6  \w     40.00  70.00   1.00    1.07    --   54.00  57.00 150.00   30
  7  \w     38.00 118.00   1.00    1.07    --  108.00 -50.00  30.00   80
  8  \w     44.00 102.00   1.00    1.07    --  108.00-111.00 -30.00   58
  9  \w     42.00 116.00   1.00    1.07    --  108.00-111.00  60.00   74
 10  \w     32.00 107.00   1.00    1.07    --   54.00-125.00 -30.00   75
 11  \w     11.00  59.00   1.00    1.07    --   54.00 -57.00 150.00   48
 12  \w    -24.00  18.00   1.00    1.00    --    0.00 -37.00 120.00   42
 13  \w    -69.00 -39.00   1.00    1.00    --    0.00 -37.00 120.00   30
 14  \w     93.00 119.00   1.00    1.07    --  108.00  63.00-180.00   26
 15  \w    139.00 176.00   1.00    1.07    --  108.00  63.00-180.00   37
 16  \w    144.00 169.00   1.00    1.07    --  108.00 111.00-150.00   25
 17  \w    113.00 145.00   1.00    1.07    --  108.00 178.00-120.00   32
;
_diffrn_measurement_device 'four-circle diffractometer'
_diffrn_measurement_device_type 'SuperNova, Dual, Cu at zero, Eos'
_diffrn_measurement_method '\w scans'
_diffrn_orient_matrix_type 'CrysAlisPro convention (1999,Acta A55,543-557)'
_diffrn_orient_matrix_UB_11 0.0768170000
_diffrn_orient_matrix_UB_12 0.1277360000
_diffrn_orient_matrix_UB_13 0.0015453000
_diffrn_orient_matrix_UB_21 -0.0604781000
_diffrn_orient_matrix_UB_22 0.1611345000
_diffrn_orient_matrix_UB_23 0.0027760000
_diffrn_orient_matrix_UB_31 0.0106354000
_diffrn_orient_matrix_UB_32 -0.0074887000
_diffrn_orient_matrix_UB_33 0.0868943000
_diffrn_radiation_monochromator mirror
_diffrn_radiation_probe x-ray
_diffrn_radiation_type 'Cu K\a'
_diffrn_radiation_wavelength 1.54184
_diffrn_reflns_av_R_equivalents 0.0278
_diffrn_reflns_av_unetI/netI 0.0379
_diffrn_reflns_limit_h_max 19
_diffrn_reflns_limit_h_min -17
_diffrn_reflns_limit_k_max 8
_diffrn_reflns_limit_k_min -8
_diffrn_reflns_limit_l_max 21
_diffrn_reflns_limit_l_min -14
_diffrn_reflns_number 3700
_diffrn_reflns_theta_full 67.0539
_diffrn_reflns_theta_max 67.05
_diffrn_reflns_theta_min 6.56
_diffrn_source 'micro-focus sealed X-ray tube'
_diffrn_source_type 'SuperNova (Cu) X-ray Source'
_exptl_absorpt_coefficient_mu 6.586
_exptl_absorpt_correction_T_max 1.00000
_exptl_absorpt_correction_T_min 0.40993
_exptl_absorpt_correction_type multi-scan
_exptl_absorpt_process_details
;
CrysAlisPro 1.171.38.41 (Rigaku Oxford Diffraction, 2015)
Empirical absorption correction using spherical harmonics,
 implemented in SCALE3 ABSPACK scaling algorithm.
;
_exptl_crystal_colour 'clear light yellow'
_exptl_crystal_density_diffrn 1.3617
_exptl_crystal_description block
_exptl_crystal_F_000 894.6749
_exptl_crystal_size_max 0.25
_exptl_crystal_size_mid 0.16
_exptl_crystal_size_min 0.07
_refine_diff_density_max 0.8825
_refine_diff_density_min -0.8583
_refine_diff_density_rms 0.1142
_refine_ls_abs_structure_details 'Flack, H. D. (1983). Acta Cryst. A39, 876-881.'
_refine_ls_abs_structure_Flack -0.008(8)
_refine_ls_d_res_high 0.8372
_refine_ls_d_res_low 6.7523
_refine_ls_goodness_of_fit_ref 1.0765
_refine_ls_hydrogen_treatment mixed
_refine_ls_matrix_type full
_refine_ls_number_constraints 40
_refine_ls_number_parameters 257
_refine_ls_number_reflns 2238
_refine_ls_number_restraints 48
_refine_ls_restrained_S_all 1.0637
_refine_ls_R_factor_all 0.0697
_refine_ls_R_factor_gt 0.0676
_refine_ls_shift/su_max 0.1000
_refine_ls_shift/su_mean 0.0055
_refine_ls_structure_factor_coef Fsqd
_refine_ls_weighting_details 'w=1/[\s^2^(Fo^2^)+(0.1548P)^2^+1.8072P] where P=(Fo^2^+2Fc^2^)/3'
_refine_ls_weighting_scheme calc
_refine_ls_wR_factor_ref 0.1862
_reflns_Friedel_coverage 0.205
_reflns_limit_h_max 18
_reflns_limit_h_min -17
_reflns_limit_k_max 8
_reflns_limit_k_min -8
_reflns_limit_l_max 21
_reflns_limit_l_min -14
_reflns_number_gt 2144
_reflns_number_total 2238
_reflns_threshold_expression I>=2u(I)
_cod_data_source_file c7dt01732d2.cif
_cod_data_source_block exp_1677
_cod_database_code 7043278
_chemical_oxdiff_formula 'C1 H1 O1 N1 P1 Zn1'
_reflns_odcompleteness_completeness 99.46
_reflns_odcompleteness_iscentric 1
_reflns_odcompleteness_theta 66.97
_olex2_refinement_description
;
1. Fixed Uiso
 At 1.2 times of:
  All C(H) groups
 At 1.5 times of:
  All C(H,H,H) groups
2. Uiso/Uaniso restraints and constraints
Uanis(N2) \\sim Ueq, Uanis(C21) \\sim Ueq, Uanis(Fe1) \\sim Ueq, Uanis(N1) \\sim Ueq, Uanis(C8) \\sim Ueq, Uanis(C9) \\sim Ueq, Uanis(C4) \\sim Ueq, Uanis(C16) \\sim Ueq: with sigma of 0.002 and sigma for terminal atoms of 0.004
3.a Aromatic/amide H refined with riding coordinates:
 C1(H1), C2(H2), C3(H3), C4(H4), C5(H5), C10(H10), C11(H11), C12(H12),
 C13(H13), C14(H14)
3.b Idealised Me refined as rotating group:
 C15(H15a,H15b,H15c), C18(H18a,H18b,H18c), C20(H20a,H20b,H20c), C22(H22a,H22b,
 H22c), C24(H24a,H24b,H24c)
;
_oxdiff_exptl_absorpt_empirical_details
;
Empirical correction (ABSPACK) includes:
- Absorption correction using spherical harmonics
- Frame scaling
;
_oxdiff_exptl_absorpt_empirical_full_max 1.760
_oxdiff_exptl_absorpt_empirical_full_min 0.530

loop_
_space_group_symop_id
_space_group_symop_operation_xyz
1 x,y,z
2 x,-y,z+1/2
3 x+1/2,y+1/2,z
4 x+1/2,-y+1/2,z+1/2

loop_
_atom_site_label
_atom_site_type_symbol
_atom_site_fract_x
_atom_site_fract_y
_atom_site_fract_z
_atom_site_U_iso_or_equiv
_atom_site_adp_type
_atom_site_occupancy
_atom_site_refinement_flags_posn
_atom_site_refinement_flags_adp
C1 C 0.3008(4) 0.5093(10) 0.2396(4) 0.0232(15) Uani 1.000000 . .
H1 H 0.2519(4) 0.4468(10) 0.2215(4) 0.0278(18) Uiso 1.000000 R .
C2 C 0.3595(4) 0.5630(11) 0.1897(4) 0.0243(15) Uani 1.000000 . .
H2 H 0.3498(4) 0.5357(11) 0.1386(4) 0.0291(18) Uiso 1.000000 R .
C3 C 0.4315(4) 0.6564(10) 0.2169(4) 0.0236(15) Uani 1.000000 . .
H3 H 0.4702(4) 0.6920(10) 0.1838(4) 0.0283(18) Uiso 1.000000 R .
C4 C 0.4470(5) 0.6980(10) 0.2926(4) 0.0225(15) Uani 1.000000 . U
H4 H 0.4962(5) 0.7594(10) 0.3107(4) 0.0269(18) Uiso 1.000000 R .
C5 C 0.3876(4) 0.6465(10) 0.3419(4) 0.0196(14) Uani 1.000000 . .
H5 H 0.3965(4) 0.6775(10) 0.3927(4) 0.0235(16) Uiso 1.000000 R .
C6 C 0.3159(4) 0.5497(9) 0.3155(4) 0.0178(14) Uani 1.000000 . .
C7 C 0.2526(4) 0.4945(10) 0.3667(4) 0.0183(15) Uani 1.000000 . .
C8 C 0.1609(4) 0.4075(9) 0.4629(4) 0.0192(14) Uani 1.000000 . U
C9 C 0.1122(4) 0.3606(10) 0.5267(4) 0.0194(14) Uani 1.000000 . U
C10 C 0.1282(4) 0.4473(11) 0.5960(4) 0.0244(15) Uani 1.000000 . .
H10 H 0.1694(4) 0.5365(11) 0.6021(4) 0.0293(18) Uiso 1.000000 R .
C11 C 0.0827(5) 0.4007(11) 0.6563(5) 0.0295(17) Uani 1.000000 . .
H11 H 0.0938(5) 0.4579(11) 0.7026(5) 0.035(2) Uiso 1.000000 R .
C12 C 0.0216(6) 0.2705(11) 0.6470(5) 0.0316(19) Uani 1.000000 . .
H12 H -0.0080(6) 0.2385(11) 0.6875(5) 0.038(2) Uiso 1.000000 R .
C13 C 0.0029(5) 0.1847(11) 0.5776(4) 0.0276(16) Uani 1.000000 . .
H13 H -0.0393(5) 0.0976(11) 0.5715(4) 0.0331(19) Uiso 1.000000 R .
C14 C 0.0489(5) 0.2320(10) 0.5174(5) 0.0234(17) Uani 1.000000 . .
H14 H 0.0368(5) 0.1766(10) 0.4707(5) 0.028(2) Uiso 1.000000 R .
C15 C 0.1271(5) -0.1129(11) 0.3860(6) 0.0349(19) Uani 1.000000 . .
H15a H 0.0984(18) -0.108(8) 0.4309(12) 0.052(3) Uiso 1.000000 GR .
H15b H 0.0946(16) -0.048(6) 0.346(3) 0.052(3) Uiso 1.000000 GR .
H15c H 0.1328(5) -0.235(3) 0.371(4) 0.052(3) Uiso 1.000000 GR .
C16 C 0.2131(4) -0.0310(9) 0.4011(4) 0.0196(14) Uani 1.000000 . U
C17 C 0.2595(5) 0.0074(10) 0.4715(5) 0.0216(16) Uani 1.000000 . .
C18 C 0.2318(6) -0.0309(12) 0.5503(5) 0.036(2) Uani 1.000000 . .
H18a H 0.1709(8) -0.044(9) 0.5467(8) 0.054(3) Uiso 1.000000 GR .
H18b H 0.258(4) -0.139(5) 0.5698(17) 0.054(3) Uiso 1.000000 GR .
H18c H 0.249(4) 0.067(4) 0.5835(11) 0.054(3) Uiso 1.000000 GR .
C19 C 0.3397(4) 0.0833(9) 0.4595(4) 0.0222(15) Uani 1.000000 . .
C20 C 0.4093(5) 0.1384(12) 0.5183(5) 0.039(2) Uani 1.000000 . .
H20a H 0.3853(7) 0.169(9) 0.5640(14) 0.058(3) Uiso 1.000000 GR .
H20b H 0.449(3) 0.041(4) 0.528(3) 0.058(3) Uiso 1.000000 GR .
H20c H 0.439(3) 0.240(6) 0.5007(18) 0.058(3) Uiso 1.000000 GR .
C21 C 0.3430(5) 0.0916(10) 0.3796(4) 0.0219(14) Uani 1.000000 . U
C22 C 0.4185(5) 0.1580(11) 0.3423(6) 0.037(2) Uani 1.000000 . .
H22a H 0.4632(18) 0.070(4) 0.348(4) 0.055(3) Uiso 1.000000 GR .
H22b H 0.4017(13) 0.178(9) 0.2896(10) 0.055(3) Uiso 1.000000 GR .
H22c H 0.439(3) 0.268(5) 0.366(3) 0.055(3) Uiso 1.000000 GR .
C23 C 0.2662(4) 0.0210(10) 0.3434(4) 0.0201(15) Uani 1.000000 . .
C24 C 0.2407(6) 0.0050(11) 0.2608(5) 0.036(2) Uani 1.000000 . .
H24a H 0.1815(12) 0.035(9) 0.2502(7) 0.054(3) Uiso 1.000000 GR .
H24b H 0.275(3) 0.085(7) 0.2340(5) 0.054(3) Uiso 1.000000 GR .
H24c H 0.250(4) -0.116(2) 0.2449(8) 0.054(3) Uiso 1.000000 GR .
Fe1 Fe 0.24109(7) 0.23835(12) 0.40968(7) 0.0154(3) Uani 1.000000 . U
N1 N 0.1797(3) 0.4076(8) 0.3370(3) 0.0186(12) Uani 1.000000 . U
N2 N 0.1270(3) 0.3608(8) 0.3909(3) 0.0180(11) Uani 1.000000 . U
P1 P 0.26338(10) 0.5123(2) 0.46748(10) 0.0173(4) Uani 1.000000 . .

loop_
_atom_site_aniso_label
_atom_site_aniso_U_11
_atom_site_aniso_U_22
_atom_site_aniso_U_33
_atom_site_aniso_U_12
_atom_site_aniso_U_13
_atom_site_aniso_U_23
C1 0.005(3) 0.024(4) 0.042(4) -0.003(3) 0.005(3) -0.000(3)
C2 0.016(4) 0.029(4) 0.029(3) 0.000(3) 0.007(3) -0.000(3)
C3 0.004(3) 0.025(4) 0.043(4) 0.001(3) 0.007(3) 0.007(3)
C4 0.018(2) 0.022(2) 0.026(2) 0.0005(9) 0.0021(9) 0.0002(9)
C5 0.012(3) 0.018(3) 0.029(3) 0.003(3) 0.003(3) -0.002(3)
C6 0.006(3) 0.017(3) 0.031(4) 0.003(3) 0.009(3) 0.002(3)
C7 0.013(4) 0.016(3) 0.026(4) 0.003(3) 0.001(3) -0.003(3)
C8 0.015(2) 0.019(2) 0.0235(19) 0.0006(9) 0.0020(9) 0.0010(9)
C9 0.015(2) 0.020(2) 0.0236(19) 0.0010(9) 0.0025(9) -0.0000(9)
C10 0.008(3) 0.030(4) 0.036(4) -0.000(3) 0.005(3) -0.001(3)
C11 0.013(4) 0.039(4) 0.038(4) -0.002(3) 0.008(3) -0.003(3)
C12 0.015(4) 0.042(5) 0.040(5) 0.002(3) 0.012(3) 0.005(3)
C13 0.012(4) 0.029(4) 0.043(4) -0.006(3) 0.008(3) -0.002(3)
C14 0.010(4) 0.022(4) 0.039(4) 0.003(3) 0.006(3) -0.003(3)
C15 0.012(3) 0.018(4) 0.074(6) -0.001(3) -0.002(3) 0.001(4)
C16 0.016(2) 0.018(2) 0.025(2) 0.0001(9) 0.0031(9) 0.0001(9)
C17 0.014(4) 0.018(4) 0.033(4) 0.009(3) 0.002(3) 0.003(3)
C18 0.044(5) 0.031(4) 0.035(4) 0.015(4) 0.008(4) 0.010(3)
C19 0.010(3) 0.020(4) 0.036(4) 0.008(3) 0.001(3) -0.003(3)
C20 0.017(4) 0.034(5) 0.061(5) 0.015(4) -0.015(4) -0.013(4)
C21 0.018(2) 0.020(2) 0.028(2) 0.0021(9) 0.0043(9) -0.0000(9)
C22 0.019(4) 0.022(4) 0.074(6) 0.006(3) 0.024(4) 0.006(4)
C23 0.008(3) 0.019(3) 0.034(4) 0.005(3) 0.007(3) -0.000(3)
C24 0.041(5) 0.026(4) 0.040(5) 0.010(4) -0.002(4) -0.008(3)
Fe1 0.0025(5) 0.0160(5) 0.0278(5) 0.0019(4) 0.0026(4) -0.0009(4)
N1 0.0139(18) 0.0187(18) 0.0236(18) 0.0007(9) 0.0034(9) -0.0014(9)
N2 0.0111(18) 0.0195(18) 0.0234(17) 0.0024(9) 0.0019(9) -0.0005(9)
P1 0.0040(8) 0.0190(9) 0.0290(9) 0.0018(7) 0.0018(6) -0.0019(6)

loop_
_atom_type_symbol
_atom_type_scat_dispersion_real
_atom_type_scat_dispersion_imag
_atom_type_scat_source
_atom_type_scat_dispersion_source
H 0.00000 0.00000 'International Tables Volume C Table 6.1.1.4 (pp. 500-502)' 'Henke, Gullikson and Davis, At. Data and Nucl. Data Tables, 1993, 54, 2'
C 0.01920 0.00962 'International Tables Volume C Table 6.1.1.4 (pp. 500-502)' 'Henke, Gullikson and Davis, At. Data and Nucl. Data Tables, 1993, 54, 2'
N 0.03256 0.01839 'International Tables Volume C Table 6.1.1.4 (pp. 500-502)' 'Henke, Gullikson and Davis, At. Data and Nucl. Data Tables, 1993, 54, 2'
Fe -1.15373 3.21308 'International Tables Volume C Table 6.1.1.4 (pp. 500-502)' 'Henke, Gullikson and Davis, At. Data and Nucl. Data Tables, 1993, 54, 2'
P 0.30360 0.43703 'International Tables Volume C Table 6.1.1.4 (pp. 500-502)' 'Henke, Gullikson and Davis, At. Data and Nucl. Data Tables, 1993, 54, 2'

loop_
_geom_angle_atom_site_label_1
_geom_angle_atom_site_label_2
_geom_angle_atom_site_label_3
_geom_angle
C2 C1 H1 120.1(4)
C6 C1 H1 120.1(4)
C6 C1 C2 119.8(6)
H2 C2 C1 120.2(4)
C3 C2 C1 119.7(7)
C3 C2 H2 120.2(4)
H3 C3 C2 119.5(4)
C4 C3 C2 121.0(7)
C4 C3 H3 119.5(4)
H4 C4 C3 120.4(4)
C5 C4 C3 119.1(7)
C5 C4 H4 120.4(4)
H5 C5 C4 119.8(4)
C6 C5 C4 120.4(6)
C6 C5 H5 119.8(4)
C5 C6 C1 119.9(6)
C7 C6 C1 118.9(6)
C7 C6 C5 121.1(6)
Fe1 C7 C6 125.1(5)
N1 C7 C6 119.1(6)
N1 C7 Fe1 66.8(4)
P1 C7 C6 126.6(5)
P1 C7 Fe1 72.7(3)
P1 C7 N1 114.1(5)
Fe1 C8 C9 126.4(5)
N2 C8 C9 118.2(6)
N2 C8 Fe1 67.6(3)
P1 C8 C9 127.3(5)
P1 C8 Fe1 72.5(2)
P1 C8 N2 114.4(5)
C10 C9 C8 120.6(6)
C14 C9 C8 119.8(6)
C14 C9 C10 119.5(7)
H10 C10 C9 119.9(4)
C11 C10 C9 120.3(7)
C11 C10 H10 119.9(4)
H11 C11 C10 120.1(4)
C12 C11 C10 119.7(8)
C12 C11 H11 120.1(5)
H12 C12 C11 119.5(5)
C13 C12 C11 121.1(8)
C13 C12 H12 119.5(5)
H13 C13 C12 120.6(5)
C14 C13 C12 118.9(8)
C14 C13 H13 120.6(5)
C13 C14 C9 120.4(7)
H14 C14 C9 119.8(5)
H14 C14 C13 119.8(5)
H15b C15 H15a 109.5
H15c C15 H15a 109.5
H15c C15 H15b 109.5
C16 C15 H15a 109.5
C16 C15 H15b 109.5
C16 C15 H15c 109.5
C17 C16 C15 128.5(7)
C23 C16 C15 124.5(7)
C23 C16 C17 107.0(7)
Fe1 C16 C15 126.8(5)
Fe1 C16 C17 69.5(4)
Fe1 C16 C23 69.8(4)
C18 C17 C16 127.0(8)
C19 C17 C16 109.5(7)
C19 C17 C18 123.5(8)
Fe1 C17 C16 70.3(4)
Fe1 C17 C18 127.5(6)
Fe1 C17 C19 70.2(4)
H18a C18 C17 109.5
H18b C18 C17 109.5
H18b C18 H18a 109.5
H18c C18 C17 109.5
H18c C18 H18a 109.5
H18c C18 H18b 109.5
C20 C19 C17 127.3(8)
C21 C19 C17 106.9(7)
C21 C19 C20 125.8(7)
Fe1 C19 C17 69.4(4)
Fe1 C19 C20 127.7(5)
Fe1 C19 C21 69.6(4)
H20a C20 C19 109.5
H20b C20 C19 109.5
H20b C20 H20a 109.5
H20c C20 C19 109.5
H20c C20 H20a 109.5
H20c C20 H20b 109.5
C22 C21 C19 124.4(7)
C23 C21 C19 108.7(6)
C23 C21 C22 126.8(7)
Fe1 C21 C19 69.8(4)
Fe1 C21 C22 127.7(5)
Fe1 C21 C23 70.4(4)
H22a C22 C21 109.5
H22b C22 C21 109.5
H22b C22 H22a 109.5
H22c C22 C21 109.5
H22c C22 H22a 109.5
H22c C22 H22b 109.5
C21 C23 C16 107.9(6)
C24 C23 C16 124.3(7)
C24 C23 C21 127.8(7)
Fe1 C23 C16 69.3(4)
Fe1 C23 C21 69.6(4)
Fe1 C23 C24 125.3(5)
H24a C24 C23 109.5
H24b C24 C23 109.5
H24b C24 H24a 109.5
H24c C24 C23 109.5
H24c C24 H24a 109.5
H24c C24 H24b 109.5
C8 Fe1 C7 71.8(3)
C16 Fe1 C7 153.9(3)
C16 Fe1 C8 119.4(3)
C17 Fe1 C7 163.9(3)
C17 Fe1 C8 109.0(3)
C17 Fe1 C16 40.2(3)
C19 Fe1 C7 125.9(3)
C19 Fe1 C8 127.6(3)
C19 Fe1 C16 68.3(3)
C19 Fe1 C17 40.4(3)
C21 Fe1 C7 107.2(3)
C21 Fe1 C8 165.2(3)
C21 Fe1 C16 68.1(3)
C21 Fe1 C17 67.7(3)
C21 Fe1 C19 40.6(3)
C23 Fe1 C7 119.0(3)
C23 Fe1 C8 153.6(3)
C23 Fe1 C16 40.9(3)
C23 Fe1 C17 67.7(3)
C23 Fe1 C19 68.0(3)
C23 Fe1 C21 40.0(3)
N1 Fe1 C7 39.5(3)
N1 Fe1 C8 68.4(2)
N1 Fe1 C16 119.1(3)
N1 Fe1 C17 156.5(3)
N1 Fe1 C19 158.7(3)
N1 Fe1 C21 120.7(3)
N1 Fe1 C23 103.8(3)
N2 Fe1 C7 68.3(2)
N2 Fe1 C8 39.3(2)
N2 Fe1 C16 104.5(3)
N2 Fe1 C17 123.1(3)
N2 Fe1 C19 161.1(3)
N2 Fe1 C21 154.8(3)
N2 Fe1 C23 118.8(3)
N2 Fe1 N1 40.2(2)
P1 Fe1 C7 47.89(19)
P1 Fe1 C8 47.83(19)
P1 Fe1 C16 157.3(2)
P1 Fe1 C17 120.1(2)
P1 Fe1 C19 103.5(2)
P1 Fe1 C21 120.2(2)
P1 Fe1 C23 157.5(2)
P1 Fe1 N1 76.45(17)
P1 Fe1 N2 76.23(17)
Fe1 N1 C7 73.8(4)
N2 N1 C7 113.1(5)
N2 N1 Fe1 70.9(3)
Fe1 N2 C8 73.1(4)
N1 N2 C8 112.3(5)
N1 N2 Fe1 68.9(3)
C8 P1 C7 85.9(3)
Fe1 P1 C7 59.4(2)
Fe1 P1 C8 59.6(2)

loop_
_geom_bond_atom_site_label_1
_geom_bond_atom_site_label_2
_geom_bond_distance
C1 H1 0.9300
C1 C2 1.405(9)
C1 C6 1.382(10)
C2 H2 0.9300
C2 C3 1.377(10)
C3 H3 0.9300
C3 C4 1.381(11)
C4 H4 0.9300
C4 C5 1.401(10)
C5 H5 0.9300
C5 C6 1.383(10)
C6 C7 1.478(9)
C7 Fe1 2.078(7)
C7 N1 1.377(9)
C7 P1 1.791(7)
C8 C9 1.479(9)
C8 Fe1 2.084(7)
C8 N2 1.381(9)
C8 P1 1.790(7)
C9 C10 1.393(10)
C9 C14 1.383(11)
C10 H10 0.9300
C10 C11 1.396(10)
C11 H11 0.9300
C11 C12 1.367(12)
C12 H12 0.9300
C12 C13 1.396(13)
C13 H13 0.9300
C13 C14 1.401(11)
C14 H14 0.9300
C15 H15a 0.9600
C15 H15b 0.9600
C15 H15c 0.9600
C15 C16 1.487(10)
C16 C17 1.415(11)
C16 C23 1.444(9)
C16 Fe1 2.065(7)
C17 C18 1.538(12)
C17 C19 1.422(12)
C17 Fe1 2.053(8)
C18 H18a 0.9600
C18 H18b 0.9600
C18 H18c 0.9600
C19 C20 1.494(11)
C19 C21 1.431(10)
C19 Fe1 2.065(7)
C20 H20a 0.9600
C20 H20b 0.9600
C20 H20c 0.9600
C21 C22 1.505(10)
C21 C23 1.414(10)
C21 Fe1 2.061(7)
C22 H22a 0.9600
C22 H22b 0.9600
C22 H22c 0.9600
C23 C24 1.488(11)
C23 Fe1 2.072(7)
C24 H24a 0.9600
C24 H24b 0.9600
C24 H24c 0.9600
Fe1 N1 1.989(6)
Fe1 N2 2.015(6)
Fe1 P1 2.304(2)
N1 N2 1.377(7)

loop_
_restr_u_iso_atom_site_label
_restr_u_iso_weight_param
C4 0.0020
C8 0.0020
C9 0.0020
C16 0.0020
C21 0.0020
Fe1 0.0020
N1 0.0020
N2 0.0020
